data_2234212
loop_
_publ_author_name
'Yusof, Mohd Sukeri Mohd'
'Embong, Nur Farhana'
'Arshad, Suhana'
'Razak, Ibrahim Abdul'

_publ_section_title
;
 <i>N</i>-(4-Chlorobutanoyl)-<i>N</i>'-[2-(trifluoromethyl)phenyl]thiourea
;
_journal_coeditor_code HB6655
_journal_issue 4
_journal_name_full 'Acta Crystallographica Section E'
_journal_page_first o1029
_journal_paper_doi 10.1107/S1600536812008859
_journal_volume 68
_journal_year 2012
_chemical_formula_iupac 'C12 H12 Cl F3 N2 O S'
_chemical_formula_moiety 'C12 H12 Cl F3 N2 O S'
_chemical_formula_sum 'C12 H12 Cl F3 N2 O S'
_chemical_formula_weight 324.75
_chemical_name_systematic
;
<i>N</i>-(4-Chlorobutanoyl)-<i>N</i>'-[2-(trifluoromethyl)phenyl]thiourea
;
_space_group_IT_number 2
_symmetry_cell_setting triclinic
_symmetry_space_group_name_Hall '-P 1'
_symmetry_space_group_name_H-M 'P -1'
_atom_sites_solution_hydrogens geom
_atom_sites_solution_primary direct
_atom_sites_solution_secondary difmap
_audit_creation_method SHELXL-97
_cell_angle_alpha 113.6870(10)
_cell_angle_beta 103.4190(10)
_cell_angle_gamma 95.6530(10)
_cell_formula_units_Z 2
_cell_length_a 7.86220(10)
_cell_length_b 8.90730(10)
_cell_length_c 11.03410(10)
_cell_measurement_reflns_used 9937
_cell_measurement_temperature 100.0(10)
_cell_measurement_theta_max 32.58
_cell_measurement_theta_min 2.50
_cell_volume 672.175(15)
_computing_cell_refinement 'SAINT (Bruker, 2009)'
_computing_data_collection 'APEX2 (Bruker, 2009)'
_computing_data_reduction 'SAINT (Bruker, 2009)'
_computing_molecular_graphics 'SHELXTL (Sheldrick, 2008)'
_computing_publication_material
;
SHELXTL (Sheldrick, 2008) and PLATON (Spek, 2009)
;
_computing_structure_refinement 'SHELXTL (Sheldrick, 2008)'
_computing_structure_solution 'SHELXTL (Sheldrick, 2008)'
_diffrn_ambient_temperature 100.0(10)
_diffrn_measured_fraction_theta_full 0.994
_diffrn_measured_fraction_theta_max 0.994
_diffrn_measurement_device_type 'Bruker SMART APEXII CCD'
_diffrn_measurement_method '\f and \w scans'
_diffrn_radiation_monochromator graphite
_diffrn_radiation_source 'fine-focus sealed tube'
_diffrn_radiation_type MoK\a
_diffrn_radiation_wavelength 0.71073
_diffrn_reflns_av_R_equivalents 0.0212
_diffrn_reflns_av_sigmaI/netI 0.0219
_diffrn_reflns_limit_h_max 11
_diffrn_reflns_limit_h_min -11
_diffrn_reflns_limit_k_max 12
_diffrn_reflns_limit_k_min -13
_diffrn_reflns_limit_l_max 16
_diffrn_reflns_limit_l_min -15
_diffrn_reflns_number 18148
_diffrn_reflns_theta_full 32.64
_diffrn_reflns_theta_max 32.64
_diffrn_reflns_theta_min 2.11
_diffrn_standards_number 0
_exptl_absorpt_coefficient_mu 0.471
_exptl_absorpt_correction_T_max 0.9319
_exptl_absorpt_correction_T_min 0.8294
_exptl_absorpt_correction_type multi-scan
_exptl_absorpt_process_details '(<i>SADABS</i>; Bruker, 2009)'
_exptl_crystal_colour colourless
_exptl_crystal_density_diffrn 1.605
_exptl_crystal_density_method 'not measured'
_exptl_crystal_description needle
_exptl_crystal_F_000 332
_exptl_crystal_size_max 0.41
_exptl_crystal_size_mid 0.19
_exptl_crystal_size_min 0.15
_refine_diff_density_max 0.494
_refine_diff_density_min -0.315
_refine_ls_extinction_method none
_refine_ls_goodness_of_fit_ref 0.973
_refine_ls_hydrogen_treatment mixed
_refine_ls_matrix_type full
_refine_ls_number_parameters 189
_refine_ls_number_reflns 4884
_refine_ls_number_restraints 0
_refine_ls_restrained_S_all 0.973
_refine_ls_R_factor_all 0.0353
_refine_ls_R_factor_gt 0.0295
_refine_ls_shift/su_max 0.000
_refine_ls_shift/su_mean 0.000
_refine_ls_structure_factor_coef Fsqd
_refine_ls_weighting_details 'calc w=1/[\s^2^(Fo^2^)+(0.0365P)^2^+0.3295P] where P=(Fo^2^+2Fc^2^)/3'
_refine_ls_weighting_scheme calc
_refine_ls_wR_factor_gt 0.0735
_refine_ls_wR_factor_ref 0.0779
_reflns_number_gt 4304
_reflns_number_total 4884
_reflns_threshold_expression I>2\s(I)
_cod_data_source_file hb6655.cif
_cod_data_source_block I
_cod_database_code 2234212
_cod_database_fobs_code 2234212

loop_
_symmetry_equiv_pos_as_xyz
'x, y, z'
'-x, -y, -z'

loop_
_atom_site_type_symbol
_atom_site_label
_atom_site_fract_x
_atom_site_fract_y
_atom_site_fract_z
_atom_site_U_iso_or_equiv
_atom_site_adp_type
_atom_site_calc_flag
_atom_site_refinement_flags
_atom_site_occupancy
_atom_site_symmetry_multiplicity
Cl Cl1 1.66943(3) 0.08190(3) 0.87826(3) 0.01972(6) Uani d . 1 1
S S1 0.77778(4) 0.12238(3) 0.48626(3) 0.01851(6) Uani d . 1 1
F F1 0.97525(9) 0.59829(9) 0.65758(8) 0.02506(15) Uani d . 1 1
F F2 0.86578(9) 0.81937(8) 0.70633(8) 0.02360(14) Uani d . 1 1
F F3 0.97036(10) 0.74396(10) 0.86623(7) 0.02883(16) Uani d . 1 1
O O1 1.11812(11) 0.39045(10) 0.93786(8) 0.02277(17) Uani d . 1 1
N N1 0.83210(12) 0.36357(10) 0.74177(9) 0.01434(15) Uani d . 1 1
N N2 1.02233(11) 0.17737(10) 0.71774(9) 0.01377(15) Uani d . 1 1
C C1 0.69392(13) 0.58116(12) 0.69974(9) 0.01248(16) Uani d . 1 1
C C2 0.54109(13) 0.64135(12) 0.66718(10) 0.01409(16) Uani d . 1 1
H H2A 0.5523 0.7491 0.6683 0.017 Uiso calc R 1 1
C C3 0.37240(13) 0.54429(13) 0.63303(10) 0.01548(17) Uani d . 1 1
H H3A 0.2685 0.5864 0.6123 0.019 Uiso calc R 1 1
C C4 0.35583(14) 0.38496(13) 0.62916(10) 0.01655(18) Uani d . 1 1
H H4A 0.2404 0.3175 0.6038 0.020 Uiso calc R 1 1
C C5 0.50789(14) 0.32467(12) 0.66239(10) 0.01537(17) Uani d . 1 1
H H5A 0.4962 0.2162 0.6598 0.018 Uiso calc R 1 1
C C6 0.67708(13) 0.42288(12) 0.69935(9) 0.01262(16) Uani d . 1 1
C C7 0.87834(13) 0.22901(12) 0.65719(10) 0.01306(16) Uani d . 1 1
C C8 1.13277(14) 0.25600(12) 0.85287(10) 0.01538(17) Uani d . 1 1
C C9 1.27517(14) 0.16553(12) 0.88836(10) 0.01620(17) Uani d . 1 1
H H9A 1.2920 0.0827 0.8021 0.019 Uiso calc R 1 1
H H9B 1.2370 0.1043 0.9385 0.019 Uiso calc R 1 1
C C10 1.45172(14) 0.29236(12) 0.97903(10) 0.01529(17) Uani d . 1 1
H H10A 1.4875 0.3522 0.9272 0.018 Uiso calc R 1 1
H H10B 1.4310 0.3765 1.0628 0.018 Uiso calc R 1 1
C C11 1.60482(14) 0.21825(13) 1.02413(10) 0.01720(18) Uani d . 1 1
H H11A 1.5689 0.1538 1.0726 0.021 Uiso calc R 1 1
H H11B 1.7087 0.3100 1.0902 0.021 Uiso calc R 1 1
C C12 0.87515(13) 0.68537(12) 0.73243(11) 0.01615(17) Uani d . 1 1
H H1N2 1.050(2) 0.0918(19) 0.6625(16) 0.021(4) Uiso d . 1 1
H H1N1 0.895(2) 0.413(2) 0.8270(17) 0.026(4) Uiso d . 1 1

loop_
_atom_site_aniso_label
_atom_site_aniso_U_11
_atom_site_aniso_U_22
_atom_site_aniso_U_33
_atom_site_aniso_U_12
_atom_site_aniso_U_13
_atom_site_aniso_U_23
Cl1 0.01900(12) 0.01807(11) 0.01890(11) 0.00744(9) 0.00681(9) 0.00360(9)
S1 0.01973(12) 0.01899(12) 0.01193(11) 0.00983(9) 0.00168(9) 0.00240(9)
F1 0.0166(3) 0.0231(3) 0.0371(4) 0.0074(3) 0.0159(3) 0.0098(3)
F2 0.0204(3) 0.0169(3) 0.0348(4) 0.0028(2) 0.0088(3) 0.0125(3)
F3 0.0184(3) 0.0350(4) 0.0206(3) -0.0043(3) -0.0044(3) 0.0078(3)
O1 0.0251(4) 0.0206(4) 0.0152(3) 0.0129(3) 0.0010(3) 0.0015(3)
N1 0.0152(4) 0.0144(3) 0.0114(3) 0.0069(3) 0.0024(3) 0.0038(3)
N2 0.0141(4) 0.0126(3) 0.0131(3) 0.0064(3) 0.0030(3) 0.0039(3)
C1 0.0115(4) 0.0135(4) 0.0110(4) 0.0036(3) 0.0033(3) 0.0038(3)
C2 0.0140(4) 0.0149(4) 0.0128(4) 0.0056(3) 0.0042(3) 0.0048(3)
C3 0.0117(4) 0.0216(4) 0.0130(4) 0.0064(3) 0.0040(3) 0.0066(3)
C4 0.0130(4) 0.0209(4) 0.0150(4) 0.0023(3) 0.0051(3) 0.0070(3)
C5 0.0157(4) 0.0157(4) 0.0147(4) 0.0034(3) 0.0051(3) 0.0064(3)
C6 0.0126(4) 0.0138(4) 0.0105(4) 0.0053(3) 0.0033(3) 0.0039(3)
C7 0.0138(4) 0.0128(4) 0.0129(4) 0.0048(3) 0.0043(3) 0.0053(3)
C8 0.0155(4) 0.0154(4) 0.0138(4) 0.0060(3) 0.0030(3) 0.0052(3)
C9 0.0157(4) 0.0146(4) 0.0155(4) 0.0065(3) 0.0011(3) 0.0049(3)
C10 0.0171(4) 0.0127(4) 0.0138(4) 0.0051(3) 0.0037(3) 0.0037(3)
C11 0.0163(4) 0.0174(4) 0.0140(4) 0.0061(3) 0.0033(3) 0.0031(3)
C12 0.0127(4) 0.0155(4) 0.0175(4) 0.0032(3) 0.0037(3) 0.0051(3)

loop_
_atom_type_symbol
_atom_type_description
_atom_type_scat_dispersion_real
_atom_type_scat_dispersion_imag
_atom_type_scat_source
C C 0.0033 0.0016 'International Tables Vol C Tables 4.2.6.8 and 6.1.1.4'
H H 0.0000 0.0000 'International Tables Vol C Tables 4.2.6.8 and 6.1.1.4'
N N 0.0061 0.0033 'International Tables Vol C Tables 4.2.6.8 and 6.1.1.4'
O O 0.0106 0.0060 'International Tables Vol C Tables 4.2.6.8 and 6.1.1.4'
F F 0.0171 0.0103 'International Tables Vol C Tables 4.2.6.8 and 6.1.1.4'
S S 0.1246 0.1234 'International Tables Vol C Tables 4.2.6.8 and 6.1.1.4'
Cl Cl 0.1484 0.1585 'International Tables Vol C Tables 4.2.6.8 and 6.1.1.4'

loop_
_geom_angle_atom_site_label_1
_geom_angle_atom_site_label_2
_geom_angle_atom_site_label_3
_geom_angle
C7 N1 C6 123.49(8)
C7 N1 H1N1 118.1(11)
C6 N1 H1N1 118.3(11)
C8 N2 C7 127.83(8)
C8 N2 H1N2 116.8(10)
C7 N2 H1N2 115.1(10)
C2 C1 C6 119.79(9)
C2 C1 C12 119.61(9)
C6 C1 C12 120.59(8)
C3 C2 C1 120.22(9)
C3 C2 H2A 119.9
C1 C2 H2A 119.9
C2 C3 C4 119.88(9)
C2 C3 H3A 120.1
C4 C3 H3A 120.1
C5 C4 C3 120.14(9)
C5 C4 H4A 119.9
C3 C4 H4A 119.9
C4 C5 C6 120.12(9)
C4 C5 H5A 119.9
C6 C5 H5A 119.9
C5 C6 C1 119.81(9)
C5 C6 N1 119.42(8)
C1 C6 N1 120.72(9)
N1 C7 N2 116.42(8)
N1 C7 S1 124.76(7)
N2 C7 S1 118.81(7)
O1 C8 N2 122.61(9)
O1 C8 C9 122.16(9)
N2 C8 C9 115.22(8)
C8 C9 C10 109.74(8)
C8 C9 H9A 109.7
C10 C9 H9A 109.7
C8 C9 H9B 109.7
C10 C9 H9B 109.7
H9A C9 H9B 108.2
C11 C10 C9 115.10(8)
C11 C10 H10A 108.5
C9 C10 H10A 108.5
C11 C10 H10B 108.5
C9 C10 H10B 108.5
H10A C10 H10B 107.5
C10 C11 Cl1 111.48(7)
C10 C11 H11A 109.3
Cl1 C11 H11A 109.3
C10 C11 H11B 109.3
Cl1 C11 H11B 109.3
H11A C11 H11B 108.0
F2 C12 F3 106.59(8)
F2 C12 F1 106.08(8)
F3 C12 F1 106.43(8)
F2 C12 C1 112.63(8)
F3 C12 C1 112.29(8)
F1 C12 C1 112.35(8)

loop_
_geom_bond_atom_site_label_1
_geom_bond_atom_site_label_2
_geom_bond_distance
Cl1 C11 1.8038(10)
S1 C7 1.6748(10)
F1 C12 1.3455(12)
F2 C12 1.3404(12)
F3 C12 1.3430(12)
O1 C8 1.2255(12)
N1 C7 1.3358(12)
N1 C6 1.4298(12)
N1 H1N1 0.856(17)
N2 C8 1.3813(13)
N2 C7 1.3921(12)
N2 H1N2 0.849(15)
C1 C2 1.3935(13)
C1 C6 1.4011(13)
C1 C12 1.5013(14)
C2 C3 1.3888(14)
C2 H2A 0.9500
C3 C4 1.3947(14)
C3 H3A 0.9500
C4 C5 1.3904(14)
C4 H4A 0.9500
C5 C6 1.3905(14)
C5 H5A 0.9500
C8 C9 1.5112(14)
C9 C10 1.5305(14)
C9 H9A 0.9900
C9 H9B 0.9900
C10 C11 1.5082(14)
C10 H10A 0.9900
C10 H10B 0.9900
C11 H11A 0.9900
C11 H11B 0.9900

loop_
_geom_hbond_atom_site_label_D
_geom_hbond_atom_site_label_H
_geom_hbond_atom_site_label_A
_geom_hbond_site_symmetry_A
_geom_hbond_distance_DH
_geom_hbond_distance_HA
_geom_hbond_distance_DA
_geom_hbond_angle_DHA
_geom_hbond_publ_flag
N1 H1N1 O1 . 0.855(16) 1.971(17) 2.6486(12) 135.4(16) yes
N1 H1N1 O1 2_767 0.855(16) 2.514(17) 3.2273(12) 141.6(14) yes
N2 H1N2 S1 2_756 0.849(17) 2.682(17) 3.5079(10) 164.7(14) yes
C2 H2A Cl1 1_465 0.95 2.82 3.5535(11) 135 yes
C3 H3A F1 1_455 0.95 2.47 3.2617(13) 140 yes
C9 H9A S1 2_756 0.99 2.84 3.7829(10) 159 yes

loop_
_geom_torsion_atom_site_label_1
_geom_torsion_atom_site_label_2
_geom_torsion_atom_site_label_3
_geom_torsion_atom_site_label_4
_geom_torsion
C6 C1 C2 C3 -0.66(14)
C12 C1 C2 C3 178.23(9)
C1 C2 C3 C4 -1.03(14)
C2 C3 C4 C5 1.43(14)
C3 C4 C5 C6 -0.13(15)
C4 C5 C6 C1 -1.56(14)
C4 C5 C6 N1 176.03(9)
C2 C1 C6 C5 1.95(14)
C12 C1 C6 C5 -176.93(9)
C2 C1 C6 N1 -175.61(8)
C12 C1 C6 N1 5.52(13)
C7 N1 C6 C5 66.17(13)
C7 N1 C6 C1 -116.27(11)
C6 N1 C7 N2 -173.57(9)
C6 N1 C7 S1 7.24(14)
C8 N2 C7 N1 -5.61(15)
C8 N2 C7 S1 173.63(8)
C7 N2 C8 O1 -2.41(17)
C7 N2 C8 C9 178.37(9)
O1 C8 C9 C10 -40.56(14)
N2 C8 C9 C10 138.66(9)
C8 C9 C10 C11 178.93(8)
C9 C10 C11 Cl1 65.16(10)
C2 C1 C12 F2 -9.09(13)
C6 C1 C12 F2 169.80(8)
C2 C1 C12 F3 111.26(10)
C6 C1 C12 F3 -69.86(12)
C2 C1 C12 F1 -128.80(9)
C6 C1 C12 F1 50.08(12)

loop_
_cod_related_entry_id
_cod_related_entry_database
_cod_related_entry_code
1 ChemSpider 30657598
